data_7235172
loop_
_publ_author_name
'Jiang, Chunli'
'Luo, Qianqian'
'Fu, Hanmei'
'Lin, Hechun'
'Luo, Chunhua'
'Wang, Jianlu'
'Meng, Xiangjian'
'Peng, Hui'
'Duan, Chun-Gang'
'Chu, Junhao'

_publ_section_title
;
 Ferroelectricity and antiferromagnetism in organic--inorganic hybrid
 (1,4-bis(imidazol-1-ylmethyl)benzene)CuCl4&#x00B7;H2O
;
_journal_issue 3
_journal_name_full CrystEngComm
_journal_page_first 587
_journal_page_last 592
_journal_paper_doi 10.1039/C9CE01607D
_journal_volume 22
_journal_year 2020
_chemical_formula_moiety 'C14 H16 N4, Cl4 Cu, H2 O'
_chemical_formula_sum 'C14 H18 Cl4 Cu N4 O'
_chemical_formula_weight 463.66
_space_group_crystal_system monoclinic
_space_group_IT_number 7
_space_group_name_Hall 'P -2yc'
_space_group_name_H-M_alt 'P 1 c 1'
_atom_sites_solution_hydrogens mixed
_atom_sites_solution_primary dual
_audit_creation_date 2017-05-12
_audit_creation_method
;
Olex2 1.2-beta
(compiled 2016.09.09 svn.r3337 for OlexSys, GUI svn.r5227)
;
_audit_update_record
;
2019-08-01 deposited with the CCDC.	2019-11-18 downloaded from the CCDC.
;
_cell_angle_alpha 90
_cell_angle_beta 97.7160(10)
_cell_angle_gamma 90
_cell_formula_units_Z 2
_cell_length_a 7.1235(2)
_cell_length_b 11.1935(4)
_cell_length_c 11.6744(4)
_cell_measurement_reflns_used 8350
_cell_measurement_temperature 173.15
_cell_measurement_theta_max 68.14
_cell_measurement_theta_min 3.82
_cell_volume 922.45(5)
_computing_cell_refinement 'SAINT V8.38A (?, 2016)'
_computing_data_reduction 'SAINT V8.38A (?, 2016)'
_computing_molecular_graphics 'Olex2 (Dolomanov et al., 2009)'
_computing_publication_material 'Olex2 (Dolomanov et al., 2009)'
_computing_structure_refinement 'ShelXL (Sheldrick, 2015)'
_computing_structure_solution 'ShelXT (Sheldrick, 2015)'
_diffrn_ambient_temperature 173.15
_diffrn_measured_fraction_theta_full 0.989
_diffrn_measured_fraction_theta_max 0.989
_diffrn_measurement_device_type 'Bruker APEX-II CCD'
_diffrn_measurement_method '\f and \w scans'
_diffrn_radiation_type CuK\a
_diffrn_radiation_wavelength 1.54178
_diffrn_reflns_av_R_equivalents 0.0368
_diffrn_reflns_av_unetI/netI 0.0451
_diffrn_reflns_Laue_measured_fraction_full 0.989
_diffrn_reflns_Laue_measured_fraction_max 0.989
_diffrn_reflns_limit_h_max 8
_diffrn_reflns_limit_h_min -8
_diffrn_reflns_limit_k_max 13
_diffrn_reflns_limit_k_min -13
_diffrn_reflns_limit_l_max 13
_diffrn_reflns_limit_l_min -14
_diffrn_reflns_number 8084
_diffrn_reflns_point_group_measured_fraction_full 0.990
_diffrn_reflns_point_group_measured_fraction_max 0.990
_diffrn_reflns_theta_full 67.679
_diffrn_reflns_theta_max 68.185
_diffrn_reflns_theta_min 3.949
_diffrn_standards_number 0
_exptl_absorpt_coefficient_mu 7.089
_exptl_absorpt_correction_T_max 0.7530
_exptl_absorpt_correction_T_min 0.2746
_exptl_absorpt_correction_type multi-scan
_exptl_absorpt_process_details
;
SADABS-2016/2 (Bruker,2016/2) was used for absorption correction.
wR2(int) was 0.1449 before and 0.0673 after correction.
The Ratio of minimum to maximum transmission is 0.3647.
The \l/2 correction factor is Not present.
;
_exptl_crystal_colour colourless
_exptl_crystal_colour_primary colourless
_exptl_crystal_density_diffrn 1.669
_exptl_crystal_description block
_exptl_crystal_F_000 470
_refine_diff_density_max 0.386
_refine_diff_density_min -0.697
_refine_diff_density_rms 0.120
_refine_ls_abs_structure_details
;
 Refined as an inversion twin.
;
_refine_ls_abs_structure_Flack 0.049(18)
_refine_ls_extinction_coef 0.0252(14)
_refine_ls_extinction_expression Fc^*^=kFc[1+0.001xFc^2^\l^3^/sin(2\q)]^-1/4^
_refine_ls_extinction_method 'SHELXL-2014/7 (Sheldrick 2014'
_refine_ls_goodness_of_fit_ref 1.121
_refine_ls_hydrogen_treatment constr
_refine_ls_matrix_type full
_refine_ls_number_parameters 219
_refine_ls_number_reflns 2993
_refine_ls_number_restraints 2
_refine_ls_restrained_S_all 1.121
_refine_ls_R_factor_all 0.0269
_refine_ls_R_factor_gt 0.0268
_refine_ls_shift/su_max 0.000
_refine_ls_shift/su_mean 0.000
_refine_ls_structure_factor_coef Fsqd
_refine_ls_weighting_details 'w=1/[\s^2^(Fo^2^)+(0.0409P)^2^] where P=(Fo^2^+2Fc^2^)/3'
_refine_ls_weighting_scheme calc
_refine_ls_wR_factor_gt 0.0677
_refine_ls_wR_factor_ref 0.0678
_reflns_Friedel_coverage 0.993
_reflns_Friedel_fraction_full 0.990
_reflns_Friedel_fraction_max 0.990
_reflns_number_gt 2979
_reflns_number_total 2993
_reflns_threshold_expression 'I > 2\s(I)'
_cod_data_source_file c9ce01607d2.cif
_cod_data_source_block b
_cod_depositor_comments
;Adding full bibliography for 7235172.cif.

 Adding full bibliography for 7235172.cif.
;
_cod_database_code 7235172
_shelx_space_group_comment
;
The symmetry employed for this shelxl refinement is uniquely defined
by the following loop, which should always be used as a source of
symmetry information in preference to the above space-group names.
They are only intended as comments.
;
_olex2_refinement_description
;
1. Twinned data refinement
 Scales: 0.951(18) 0.049(18)
2. Fixed Uiso
 At 1.2 times of:
  All C(H) groups, All C(H,H) groups, All N(H) groups
 At 1.5 times of:
  All O(H,H) groups
3.a Riding coordinates:
 O1(H1A,H1B)
3.b Secondary CH2 refined with riding coordinates:
 C4(H4A,H4B), C9(H9A,H9B)
3.c Aromatic/amide H refined with riding coordinates:
 N4(H4), N2(H2), C1(H1), C6(H6), C10(H10), C7(H7), C11(H11), C12(H12),
 C13(H13), C2(H2A), C14(H14), C3(H3)
;
_shelx_shelxl_version_number 2014/7
_olex2_submission_special_instructions 'No special instructions were received'

loop_
_space_group_symop_operation_xyz
'x, y, z'
'x, -y, z+1/2'

loop_
_atom_site_label
_atom_site_type_symbol
_atom_site_fract_x
_atom_site_fract_y
_atom_site_fract_z
_atom_site_U_iso_or_equiv
_atom_site_adp_type
_atom_site_occupancy
_atom_site_site_symmetry_order
_atom_site_calc_flag
_atom_site_refinement_flags_posn
N1 N 0.9433(4) 0.2836(2) 0.3130(3) 0.0167(6) Uani 1 1 d .
N4 N 0.3775(4) 0.8544(3) 0.7213(3) 0.0211(6) Uani 1 1 d .
H4 H 0.3721 0.9310 0.7377 0.025 Uiso 1 1 calc R
N3 N 0.3608(4) 0.6902(2) 0.6253(3) 0.0140(6) Uani 1 1 d .
N2 N 0.8625(5) 0.1237(3) 0.2169(3) 0.0260(7) Uani 1 1 d .
H2 H 0.8380 0.0482 0.2000 0.031 Uiso 1 1 calc R
C1 C 0.9225(5) 0.1662(3) 0.3220(4) 0.0220(7) Uani 1 1 d .
H1 H 0.9461 0.1206 0.3911 0.026 Uiso 1 1 calc R
C6 C 0.7781(5) 0.5442(3) 0.3997(3) 0.0176(7) Uani 1 1 d .
H6 H 0.8546 0.5832 0.3505 0.021 Uiso 1 1 calc R
C10 C 0.3377(5) 0.8077(3) 0.6165(3) 0.0183(7) Uani 1 1 d .
H10 H 0.2993 0.8508 0.5472 0.022 Uiso 1 1 calc R
C8 C 0.5031(5) 0.5445(3) 0.5014(3) 0.0156(6) Uani 1 1 d .
C4 C 1.0003(5) 0.3674(3) 0.4098(3) 0.0198(7) Uani 1 1 d .
H4A H 1.0905 0.4269 0.3861 0.024 Uiso 1 1 calc R
H4B H 1.0651 0.3227 0.4769 0.024 Uiso 1 1 calc R
C7 C 0.6148(5) 0.5998(3) 0.4272(3) 0.0190(7) Uani 1 1 d .
H7 H 0.5793 0.6758 0.3952 0.023 Uiso 1 1 calc R
C11 C 0.4283(5) 0.7657(3) 0.8001(3) 0.0225(7) Uani 1 1 d .
H11 H 0.4641 0.7750 0.8810 0.027 Uiso 1 1 calc R
C9 C 0.3242(5) 0.6037(3) 0.5296(3) 0.0177(7) Uani 1 1 d .
H9A H 0.2618 0.6454 0.4600 0.021 Uiso 1 1 calc R
H9B H 0.2361 0.5415 0.5507 0.021 Uiso 1 1 calc R
C12 C 0.4172(5) 0.6619(3) 0.7399(3) 0.0193(7) Uani 1 1 d .
H12 H 0.4434 0.5842 0.7707 0.023 Uiso 1 1 calc R
C5 C 0.8294(5) 0.4312(3) 0.4445(3) 0.0163(6) Uani 1 1 d .
C13 C 0.5575(5) 0.4325(3) 0.5478(3) 0.0202(7) Uani 1 1 d .
H13 H 0.4832 0.3942 0.5988 0.024 Uiso 1 1 calc R
C2 C 0.8448(5) 0.2161(3) 0.1390(3) 0.0246(8) Uani 1 1 d .
H2A H 0.8051 0.2104 0.0581 0.030 Uiso 1 1 calc R
C14 C 0.7196(5) 0.3772(3) 0.5196(3) 0.0201(7) Uani 1 1 d .
H14 H 0.7558 0.3015 0.5520 0.024 Uiso 1 1 calc R
C3 C 0.8946(6) 0.3163(3) 0.1992(4) 0.0225(7) Uani 1 1 d .
H3 H 0.8959 0.3950 0.1689 0.027 Uiso 1 1 calc R
Cu1 Cu 0.21550(6) 0.18741(4) 0.75236(4) 0.01699(18) Uani 1 1 d .
Cl1 Cl 0.15636(11) 0.38228(6) 0.71749(7) 0.0200(2) Uani 1 1 d .
Cl2 Cl 0.46228(11) 0.09142(7) 0.85741(7) 0.0208(2) Uani 1 1 d .
Cl3 Cl -0.00281(11) 0.15133(8) 0.86838(8) 0.0246(2) Uani 1 1 d .
Cl4 Cl 0.27341(13) 0.12418(8) 0.57764(7) 0.0263(2) Uani 1 1 d .
O1 O 0.7307(5) 0.0949(3) 0.6345(3) 0.0396(7) Uani 1 1 d .
H1A H 0.6193 0.1152 0.6091 0.059 Uiso 1 1 d R
H1B H 0.7804 0.1392 0.6895 0.059 Uiso 1 1 d R

loop_
_atom_site_aniso_label
_atom_site_aniso_U_11
_atom_site_aniso_U_22
_atom_site_aniso_U_33
_atom_site_aniso_U_23
_atom_site_aniso_U_13
_atom_site_aniso_U_12
N1 0.0128(12) 0.0138(12) 0.0234(14) -0.0027(12) 0.0021(11) 0.0020(11)
N4 0.0211(14) 0.0117(13) 0.0303(17) -0.0042(12) 0.0021(12) 0.0020(11)
N3 0.0124(12) 0.0116(12) 0.0181(15) -0.0003(10) 0.0020(11) 0.0008(9)
N2 0.0235(15) 0.0170(14) 0.0374(18) -0.0093(13) 0.0045(13) -0.0002(12)
C1 0.0198(17) 0.0151(15) 0.0305(19) -0.0008(14) 0.0015(14) 0.0017(13)
C6 0.0190(16) 0.0116(14) 0.0226(17) -0.0004(13) 0.0038(13) -0.0016(12)
C10 0.0191(17) 0.0111(15) 0.0249(18) 0.0005(12) 0.0032(13) 0.0030(12)
C8 0.0161(15) 0.0112(14) 0.0191(17) -0.0050(12) 0.0007(13) 0.0000(12)
C4 0.0150(15) 0.0172(15) 0.0261(19) -0.0059(13) -0.0008(13) 0.0013(13)
C7 0.0217(18) 0.0086(15) 0.0266(18) -0.0003(12) 0.0027(14) 0.0018(12)
C11 0.0225(17) 0.0251(19) 0.0195(18) -0.0057(14) 0.0012(14) 0.0008(14)
C9 0.0166(15) 0.0167(15) 0.0192(17) -0.0038(13) -0.0002(13) -0.0004(12)
C12 0.0209(17) 0.0164(15) 0.0201(17) 0.0022(13) 0.0012(13) 0.0048(13)
C5 0.0143(15) 0.0098(14) 0.0238(16) -0.0055(12) -0.0010(13) -0.0001(12)
C13 0.0235(17) 0.0150(15) 0.0231(17) 0.0015(13) 0.0071(13) -0.0024(14)
C2 0.0232(17) 0.0307(19) 0.0203(18) -0.0045(15) 0.0039(14) 0.0022(15)
C14 0.0213(18) 0.0118(15) 0.0267(19) 0.0012(13) 0.0020(14) 0.0035(12)
C3 0.0226(18) 0.0210(17) 0.0247(18) -0.0008(13) 0.0059(14) 0.0016(13)
Cu1 0.0190(3) 0.0121(2) 0.0203(3) -0.00038(18) 0.00437(17) 0.00238(17)
Cl1 0.0239(4) 0.0121(3) 0.0245(4) 0.0015(3) 0.0056(3) 0.0033(3)
Cl2 0.0212(4) 0.0152(3) 0.0247(4) -0.0035(3) -0.0014(3) 0.0028(3)
Cl3 0.0215(4) 0.0254(4) 0.0282(4) 0.0000(3) 0.0082(3) -0.0036(3)
Cl4 0.0346(5) 0.0241(4) 0.0202(4) -0.0030(3) 0.0038(3) 0.0110(4)
O1 0.0325(15) 0.0300(14) 0.055(2) 0.0161(14) 0.0026(14) 0.0045(12)

loop_
_atom_type_symbol
_atom_type_description
_atom_type_scat_dispersion_real
_atom_type_scat_dispersion_imag
_atom_type_scat_source
C C 0.0181 0.0091 'International Tables Vol C Tables 4.2.6.8 and 6.1.1.4'
H H 0.0000 0.0000 'International Tables Vol C Tables 4.2.6.8 and 6.1.1.4'
Cl Cl 0.3639 0.7018 'International Tables Vol C Tables 4.2.6.8 and 6.1.1.4'
Cu Cu -1.9646 0.5888 'International Tables Vol C Tables 4.2.6.8 and 6.1.1.4'
N N 0.0311 0.0180 'International Tables Vol C Tables 4.2.6.8 and 6.1.1.4'
O O 0.0492 0.0322 'International Tables Vol C Tables 4.2.6.8 and 6.1.1.4'

loop_
_geom_angle_atom_site_label_1
_geom_angle_atom_site_label_2
_geom_angle_atom_site_label_3
_geom_angle
C1 N1 C4 126.0(3)
C1 N1 C3 108.8(3)
C3 N1 C4 125.1(3)
C10 N4 H4 125.1
C10 N4 C11 109.8(3)
C11 N4 H4 125.1
C10 N3 C9 125.7(3)
C10 N3 C12 108.6(3)
C12 N3 C9 125.6(3)
C1 N2 H2 125.3
C1 N2 C2 109.4(3)
C2 N2 H2 125.3
N1 C1 N2 107.8(3)
N1 C1 H1 126.1
N2 C1 H1 126.1
C7 C6 H6 119.9
C7 C6 C5 120.1(3)
C5 C6 H6 119.9
N4 C10 N3 108.1(3)
N4 C10 H10 126.0
N3 C10 H10 126.0
C7 C8 C9 120.6(3)
C7 C8 C13 119.0(3)
C13 C8 C9 120.4(3)
N1 C4 H4A 109.5
N1 C4 H4B 109.5
N1 C4 C5 110.8(3)
H4A C4 H4B 108.1
C5 C4 H4A 109.5
C5 C4 H4B 109.5
C6 C7 C8 120.5(3)
C6 C7 H7 119.7
C8 C7 H7 119.7
N4 C11 H11 126.8
C12 C11 N4 106.4(3)
C12 C11 H11 126.8
N3 C9 C8 112.6(3)
N3 C9 H9A 109.1
N3 C9 H9B 109.1
C8 C9 H9A 109.1
C8 C9 H9B 109.1
H9A C9 H9B 107.8
N3 C12 H12 126.4
C11 C12 N3 107.2(3)
C11 C12 H12 126.4
C6 C5 C4 120.4(3)
C14 C5 C6 119.2(3)
C14 C5 C4 120.4(3)
C8 C13 H13 119.9
C14 C13 C8 120.2(3)
C14 C13 H13 119.9
N2 C2 H2A 126.6
C3 C2 N2 106.7(3)
C3 C2 H2A 126.6
C5 C14 H14 119.6
C13 C14 C5 120.9(3)
C13 C14 H14 119.6
N1 C3 H3 126.4
C2 C3 N1 107.3(3)
C2 C3 H3 126.4
Cl1 Cu1 Cl2 131.96(4)
Cl1 Cu1 Cl4 101.18(4)
Cl3 Cu1 Cl1 99.01(3)
Cl3 Cu1 Cl2 97.95(4)
Cl3 Cu1 Cl4 136.14(4)
Cl4 Cu1 Cl2 96.77(3)
H1A O1 H1B 112.7

loop_
_geom_bond_atom_site_label_1
_geom_bond_atom_site_label_2
_geom_bond_distance
N1 C1 1.329(5)
N1 C4 1.483(4)
N1 C3 1.377(5)
N4 H4 0.8800
N4 C10 1.325(5)
N4 C11 1.369(5)
N3 C10 1.328(4)
N3 C9 1.475(4)
N3 C12 1.380(5)
N2 H2 0.8800
N2 C1 1.333(5)
N2 C2 1.372(5)
C1 H1 0.9500
C6 H6 0.9500
C6 C7 1.393(5)
C6 C5 1.399(5)
C10 H10 0.9500
C8 C7 1.397(5)
C8 C9 1.511(4)
C8 C13 1.400(5)
C4 H4A 0.9900
C4 H4B 0.9900
C4 C5 1.512(5)
C7 H7 0.9500
C11 H11 0.9500
C11 C12 1.355(5)
C9 H9A 0.9900
C9 H9B 0.9900
C12 H12 0.9500
C5 C14 1.389(5)
C13 H13 0.9500
C13 C14 1.388(5)
C2 H2A 0.9500
C2 C3 1.347(6)
C14 H14 0.9500
C3 H3 0.9500
Cu1 Cl1 2.2483(8)
Cu1 Cl2 2.2738(9)
Cu1 Cl3 2.2320(9)
Cu1 Cl4 2.2489(10)
O1 H1A 0.8402
O1 H1B 0.8509

loop_
_geom_torsion_atom_site_label_1
_geom_torsion_atom_site_label_2
_geom_torsion_atom_site_label_3
_geom_torsion_atom_site_label_4
_geom_torsion
N1 C4 C5 C6 -95.5(4)
N1 C4 C5 C14 83.3(4)
N4 C11 C12 N3 0.3(4)
N2 C2 C3 N1 0.4(4)
C1 N1 C4 C5 -100.3(4)
C1 N1 C3 C2 -0.4(4)
C1 N2 C2 C3 -0.3(4)
C6 C5 C14 C13 1.8(5)
C10 N4 C11 C12 -0.3(4)
C10 N3 C9 C8 112.9(4)
C10 N3 C12 C11 -0.2(4)
C8 C13 C14 C5 -0.5(5)
C4 N1 C1 N2 177.4(3)
C4 N1 C3 C2 -177.6(3)
C4 C5 C14 C13 -177.0(3)
C7 C6 C5 C4 176.6(3)
C7 C6 C5 C14 -2.2(5)
C7 C8 C9 N3 -84.7(4)
C7 C8 C13 C14 -0.4(5)
C11 N4 C10 N3 0.2(4)
C9 N3 C10 N4 177.6(3)
C9 N3 C12 C11 -177.8(3)
C9 C8 C7 C6 -178.9(3)
C9 C8 C13 C14 178.5(3)
C12 N3 C10 N4 0.0(4)
C12 N3 C9 C8 -69.9(4)
C5 C6 C7 C8 1.3(5)
C13 C8 C7 C6 0.0(5)
C13 C8 C9 N3 96.4(4)
C2 N2 C1 N1 0.1(4)
C3 N1 C1 N2 0.2(4)
C3 N1 C4 C5 76.5(4)

loop_
_twin_individual_id
_twin_individual_mass_fraction_refined
1 0.951(18)
2 0.049(18)
